data_4037441
loop_
_publ_author_name
'Xia, Xiao-Feng'
'Zhu, Su-Li'
'Liu, Jian-Biao'
'Wang, Dawei'
'Liang, Yong-Min'

_publ_section_title
;
 Copper-Catalyzed Radical-Promoted Aminocyclization of Acrylamides with
 N-Fluorobenzenesulfonimide.
;
_journal_issue 24
_journal_name_full 'The Journal of organic chemistry'
_journal_page_first 12482
_journal_page_last 12488
_journal_paper_doi 10.1021/acs.joc.6b02337
_journal_volume 81
_journal_year 2016
_chemical_formula_moiety 'C24 H22 N2 O6 S2'
_chemical_formula_sum 'C24 H22 N2 O6 S2'
_chemical_formula_weight 498.56
_space_group_crystal_system monoclinic
_space_group_IT_number 14
_space_group_name_Hall '-P 2ybc'
_space_group_name_H-M_alt 'P 1 21/c 1'
_atom_sites_solution_hydrogens geom
_atom_sites_solution_primary direct
_atom_sites_solution_secondary difmap
_audit_creation_date 2015-12-04
_audit_creation_method
;
Olex2 1.2
(compiled 2015.09.30 svn.r3233 for OlexSys, GUI svn.r5103)
;
_cell_angle_alpha 90.00
_cell_angle_beta 94.193(3)
_cell_angle_gamma 90.00
_cell_formula_units_Z 4
_cell_length_a 17.1594(5)
_cell_length_b 9.5200(3)
_cell_length_c 13.9945(4)
_cell_measurement_reflns_used 2709
_cell_measurement_temperature 294.06(10)
_cell_measurement_theta_max 28.4050
_cell_measurement_theta_min 3.8650
_cell_volume 2279.99(12)
_computing_cell_refinement
;
CrysAlisPro, Agilent Technologies,
Version 1.171.37.35 (release 13-08-2014 CrysAlis171 .NET)
(compiled Aug 13 2014,18:06:01)
;
_computing_data_collection
;
CrysAlisPro, Agilent Technologies,
Version 1.171.37.35 (release 13-08-2014 CrysAlis171 .NET)
(compiled Aug 13 2014,18:06:01)
;
_computing_data_reduction
;
CrysAlisPro, Agilent Technologies,
Version 1.171.37.35 (release 13-08-2014 CrysAlis171 .NET)
(compiled Aug 13 2014,18:06:01)
;
_computing_molecular_graphics 'Olex2 (Dolomanov et al., 2009)'
_computing_publication_material 'Olex2 (Dolomanov et al., 2009)'
_computing_structure_refinement 'ShelXL (Sheldrick, 2015)'
_computing_structure_solution 'ShelXS (Sheldrick, 2008)'
_diffrn_ambient_environment air
_diffrn_ambient_temperature 294.06(10)
_diffrn_detector 'CCD plate'
_diffrn_detector_area_resol_mean 16.0733
_diffrn_detector_type Eos
_diffrn_measured_fraction_theta_full 0.998
_diffrn_measured_fraction_theta_max 0.998
_diffrn_measurement_details
;
#__ type_ start__ end____ width___ exp.time_
  1 omega   62.00   96.00   1.0000    4.0000
omega____ theta____ kappa____ phi______ frames
    -       20.5854  178.0000 -120.0000 34

#__ type_ start__ end____ width___ exp.time_
  2 omega  -30.00   85.00   1.0000    4.0000
omega____ theta____ kappa____ phi______ frames
    -       20.5854    0.0000 -150.0000 115

#__ type_ start__ end____ width___ exp.time_
  3 omega   -6.00   68.00   1.0000    4.0000
omega____ theta____ kappa____ phi______ frames
    -       20.5854   77.0000  -90.0000 74
;
_diffrn_measurement_device 'four-circle diffractometer'
_diffrn_measurement_device_type 'SuperNova, Dual, Cu at zero, Eos'
_diffrn_measurement_method '\w scans'
_diffrn_orient_matrix_UB_11 0.0237242000
_diffrn_orient_matrix_UB_12 -0.0603238000
_diffrn_orient_matrix_UB_13 0.0086362000
_diffrn_orient_matrix_UB_21 0.0092170000
_diffrn_orient_matrix_UB_22 0.0226534000
_diffrn_orient_matrix_UB_23 0.0477782000
_diffrn_orient_matrix_UB_31 -0.0327034000
_diffrn_orient_matrix_UB_32 -0.0374007000
_diffrn_orient_matrix_UB_33 0.0150391000
_diffrn_radiation_monochromator mirror
_diffrn_radiation_probe x-ray
_diffrn_radiation_type MoK\a
_diffrn_radiation_wavelength 0.71073
_diffrn_reflns_av_R_equivalents 0.0279
_diffrn_reflns_av_unetI/netI 0.0457
_diffrn_reflns_limit_h_max 21
_diffrn_reflns_limit_h_min -21
_diffrn_reflns_limit_k_max 11
_diffrn_reflns_limit_k_min -11
_diffrn_reflns_limit_l_max 16
_diffrn_reflns_limit_l_min -17
_diffrn_reflns_number 8912
_diffrn_reflns_theta_full 26.02
_diffrn_reflns_theta_max 26.02
_diffrn_reflns_theta_min 3.45
_diffrn_source 'SuperNova (Mo) X-ray Source'
_exptl_absorpt_coefficient_mu 0.279
_exptl_absorpt_correction_T_max 1.00000
_exptl_absorpt_correction_T_min 0.80793
_exptl_absorpt_correction_type multi-scan
_exptl_absorpt_process_details
;
CrysAlisPro, Agilent Technologies,
Version 1.171.37.35 (release 13-08-2014 CrysAlis171 .NET)
(compiled Aug 13 2014,18:06:01)
Empirical absorption correction using spherical harmonics,
 implemented in SCALE3 ABSPACK scaling algorithm.
;
_exptl_crystal_colour 'clear light colourless'
_exptl_crystal_colour_lustre clear
_exptl_crystal_colour_modifier light
_exptl_crystal_colour_primary colourless
_exptl_crystal_density_diffrn 1.452
_exptl_crystal_density_method 'not measured'
_exptl_crystal_description block
_exptl_crystal_F_000 1040
_exptl_crystal_size_max 0.19
_exptl_crystal_size_mid 0.18
_exptl_crystal_size_min 0.14
_refine_diff_density_max 0.201
_refine_diff_density_min -0.353
_refine_diff_density_rms 0.057
_refine_ls_extinction_method none
_refine_ls_goodness_of_fit_ref 1.051
_refine_ls_hydrogen_treatment constr
_refine_ls_matrix_type full
_refine_ls_number_parameters 309
_refine_ls_number_reflns 4480
_refine_ls_number_restraints 0
_refine_ls_restrained_S_all 1.051
_refine_ls_R_factor_all 0.0648
_refine_ls_R_factor_gt 0.0458
_refine_ls_shift/su_max 0.003
_refine_ls_shift/su_mean 0.000
_refine_ls_structure_factor_coef Fsqd
_refine_ls_weighting_details 'calc w=1/[\s^2^(Fo^2^)+(0.0468P)^2^+0.4850P] where P=(Fo^2^+2Fc^2^)/3'
_refine_ls_weighting_scheme calc
_refine_ls_wR_factor_gt 0.1019
_refine_ls_wR_factor_ref 0.1160
_reflns_number_gt 3385
_reflns_number_total 4480
_reflns_threshold_expression >2sigma(I)
_cod_data_source_file jo6b02337_si_003.cif
_cod_data_source_block yanxb_1203
_cod_database_code 4037441
_reflns_odcompleteness_completeness 99.68
_reflns_odcompleteness_iscentric 1
_reflns_odcompleteness_theta 26.32
_olex2_refinement_description
;
1. Fixed Uiso
 At 1.2 times of:
  All C(H) groups, All C(H,H) groups
 At 1.5 times of:
  All C(H,H,H) groups
2.a Secondary CH2 refined with riding coordinates:
 C12(H12A,H12B)
2.b Aromatic/amide H refined with riding coordinates:
 C2(H2), C3(H3), C4(H4), C5(H5), C14(H14), C15(H15), C16(H16), C17(H17),
 C18(H18), C20(H20), C21(H21), C22(H22), C23(H23), C24(H24)
2.c Idealised Me refined as rotating group:
 C10(H10A,H10B,H10C), C11(H11A,H11B,H11C)
;
_olex2_date_sample_data_collection 2015-12-04
_olex2_submission_special_instructions 'No special instructions were received'

loop_
_space_group_symop_id
_space_group_symop_operation_xyz
1 'x, y, z'
2 '-x, y+1/2, -z+1/2'
3 '-x, -y, -z'
4 'x, -y-1/2, z-1/2'

loop_
_atom_site_label
_atom_site_type_symbol
_atom_site_fract_x
_atom_site_fract_y
_atom_site_fract_z
_atom_site_U_iso_or_equiv
_atom_site_adp_type
_atom_site_occupancy
_atom_site_calc_flag
_atom_site_refinement_flags_posn
S1 S 0.32109(3) 0.67401(6) 0.44677(4) 0.03764(17) Uani 1 d .
S2 S 0.34730(3) 0.94554(6) 0.35848(4) 0.03841(17) Uani 1 d .
O1 O 0.17585(12) 0.47441(18) 0.27231(14) 0.0612(5) Uani 1 d .
O2 O 0.02120(11) 0.7270(2) 0.45453(13) 0.0596(5) Uani 1 d .
O3 O 0.25171(9) 0.59568(19) 0.45929(12) 0.0493(5) Uani 1 d .
O4 O 0.35571(10) 0.75446(18) 0.52440(11) 0.0475(4) Uani 1 d .
O5 O 0.42947(9) 0.92119(19) 0.37252(13) 0.0501(5) Uani 1 d .
O6 O 0.31781(10) 1.01370(18) 0.27210(12) 0.0475(4) Uani 1 d .
N1 N 0.09786(11) 0.6013(2) 0.36219(14) 0.0388(5) Uani 1 d .
N2 N 0.29753(10) 0.79032(19) 0.35830(12) 0.0343(4) Uani 1 d .
C1 C 0.13550(12) 0.8528(2) 0.26450(16) 0.0337(5) Uani 1 d .
C2 C 0.14614(14) 0.9766(3) 0.21410(19) 0.0473(6) Uani 1 d .
H2 H 0.1805 0.9780 0.1657 0.057 Uiso 1 calc R
C3 C 0.10621(16) 1.0974(3) 0.2351(2) 0.0597(8) Uani 1 d .
H3 H 0.1143 1.1793 0.2010 0.072 Uiso 1 calc R
C4 C 0.05434(16) 1.0981(3) 0.3064(2) 0.0592(8) Uani 1 d .
H4 H 0.0279 1.1799 0.3205 0.071 Uiso 1 calc R
C5 C 0.04245(14) 0.9768(3) 0.3559(2) 0.0486(6) Uani 1 d .
H5 H 0.0073 0.9762 0.4034 0.058 Uiso 1 calc R
C6 C 0.08249(12) 0.8539(2) 0.33562(17) 0.0361(5) Uani 1 d .
C7 C 0.06521(13) 0.7261(3) 0.38959(17) 0.0397(6) Uani 1 d .
C8 C 0.15087(14) 0.5892(3) 0.29285(17) 0.0396(6) Uani 1 d .
C9 C 0.17847(13) 0.7196(2) 0.24206(15) 0.0336(5) Uani 1 d .
C10 C 0.16681(15) 0.6858(3) 0.13333(17) 0.0498(7) Uani 1 d .
H10A H 0.1841 0.7640 0.0971 0.075 Uiso 1 calc GR
H10B H 0.1125 0.6685 0.1162 0.075 Uiso 1 calc GR
H10C H 0.1967 0.6039 0.1195 0.075 Uiso 1 calc GR
C11 C 0.07765(17) 0.4733(3) 0.4129(2) 0.0621(8) Uani 1 d .
H11A H 0.0259 0.4440 0.3910 0.093 Uiso 1 calc GR
H11B H 0.0797 0.4917 0.4805 0.093 Uiso 1 calc GR
H11C H 0.1142 0.4004 0.4005 0.093 Uiso 1 calc GR
C12 C 0.26852(13) 0.7327(2) 0.26295(15) 0.0356(5) Uani 1 d .
H12A H 0.2911 0.6401 0.2564 0.043 Uiso 1 calc R
H12B H 0.2884 0.7918 0.2138 0.043 Uiso 1 calc R
C13 C 0.39029(13) 0.5585(2) 0.40349(16) 0.0382(5) Uani 1 d .
C14 C 0.36819(16) 0.4228(3) 0.37973(19) 0.0483(6) Uani 1 d .
H14 H 0.3168 0.3935 0.3839 0.058 Uiso 1 calc R
C15 C 0.42426(18) 0.3308(3) 0.3494(2) 0.0570(7) Uani 1 d .
H15 H 0.4106 0.2386 0.3341 0.068 Uiso 1 calc R
C16 C 0.49955(18) 0.3752(3) 0.34198(19) 0.0552(7) Uani 1 d .
H16 H 0.5364 0.3131 0.3208 0.066 Uiso 1 calc R
C17 C 0.52095(16) 0.5102(3) 0.3655(2) 0.0568(7) Uani 1 d .
H17 H 0.5722 0.5392 0.3600 0.068 Uiso 1 calc R
C18 C 0.46712(14) 0.6031(3) 0.39710(19) 0.0486(6) Uani 1 d .
H18 H 0.4818 0.6944 0.4140 0.058 Uiso 1 calc R
C19 C 0.31692(14) 1.0403(2) 0.45702(16) 0.0384(5) Uani 1 d .
C20 C 0.24173(15) 1.0921(3) 0.45441(19) 0.0488(6) Uani 1 d .
H20 H 0.2061 1.0723 0.4028 0.059 Uiso 1 calc R
C21 C 0.2202(2) 1.1737(3) 0.5297(2) 0.0659(8) Uani 1 d .
H21 H 0.1694 1.2077 0.5297 0.079 Uiso 1 calc R
C22 C 0.2740(2) 1.2050(3) 0.6052(2) 0.0702(9) Uani 1 d .
H22 H 0.2596 1.2610 0.6554 0.084 Uiso 1 calc R
C23 C 0.3484(2) 1.1536(3) 0.6059(2) 0.0706(9) Uani 1 d .
H23 H 0.3842 1.1751 0.6569 0.085 Uiso 1 calc R
C24 C 0.37121(17) 1.0705(3) 0.5325(2) 0.0566(7) Uani 1 d .
H24 H 0.4218 1.0354 0.5335 0.068 Uiso 1 calc R

loop_
_atom_site_aniso_label
_atom_site_aniso_U_11
_atom_site_aniso_U_22
_atom_site_aniso_U_33
_atom_site_aniso_U_23
_atom_site_aniso_U_13
_atom_site_aniso_U_12
S1 0.0338(3) 0.0460(4) 0.0335(3) 0.0035(3) 0.0049(2) 0.0030(3)
S2 0.0344(3) 0.0436(3) 0.0375(3) -0.0004(3) 0.0039(2) -0.0036(3)
O1 0.0785(15) 0.0381(10) 0.0697(13) -0.0056(10) 0.0239(11) 0.0038(9)
O2 0.0591(12) 0.0695(13) 0.0536(12) 0.0052(10) 0.0286(9) -0.0025(10)
O3 0.0372(10) 0.0627(11) 0.0493(11) 0.0110(9) 0.0129(8) -0.0040(8)
O4 0.0509(11) 0.0566(11) 0.0338(9) -0.0027(8) -0.0039(7) 0.0076(8)
O5 0.0306(9) 0.0604(11) 0.0598(11) -0.0037(10) 0.0068(8) -0.0022(8)
O6 0.0522(11) 0.0499(10) 0.0404(10) 0.0066(9) 0.0034(8) -0.0047(8)
N1 0.0353(11) 0.0363(10) 0.0460(12) 0.0067(10) 0.0106(9) -0.0061(9)
N2 0.0339(11) 0.0393(10) 0.0295(10) -0.0003(9) 0.0001(8) -0.0007(8)
C1 0.0272(12) 0.0374(12) 0.0357(12) 0.0042(10) -0.0036(9) -0.0043(9)
C2 0.0391(14) 0.0508(15) 0.0513(16) 0.0154(13) -0.0021(11) -0.0037(12)
C3 0.0458(17) 0.0461(15) 0.085(2) 0.0254(16) -0.0082(15) 0.0000(13)
C4 0.0424(16) 0.0430(15) 0.091(2) -0.0024(16) -0.0067(15) 0.0087(12)
C5 0.0367(14) 0.0481(15) 0.0611(17) -0.0046(14) 0.0041(12) 0.0054(11)
C6 0.0274(12) 0.0405(13) 0.0399(13) 0.0004(11) -0.0002(9) -0.0020(10)
C7 0.0331(13) 0.0481(14) 0.0380(13) 0.0003(12) 0.0041(10) -0.0049(11)
C8 0.0402(14) 0.0395(13) 0.0389(13) -0.0027(12) 0.0028(10) -0.0053(11)
C9 0.0333(12) 0.0384(12) 0.0294(11) 0.0009(10) 0.0046(9) -0.0046(10)
C10 0.0474(15) 0.0684(18) 0.0333(13) -0.0027(13) 0.0020(11) -0.0107(13)
C11 0.0624(19) 0.0459(15) 0.080(2) 0.0229(16) 0.0213(15) -0.0087(13)
C12 0.0323(13) 0.0443(13) 0.0308(12) -0.0028(11) 0.0051(9) 0.0001(10)
C13 0.0366(13) 0.0439(14) 0.0341(13) 0.0031(11) 0.0014(10) 0.0049(10)
C14 0.0502(16) 0.0445(14) 0.0505(16) 0.0049(13) 0.0055(12) -0.0013(12)
C15 0.075(2) 0.0410(15) 0.0547(17) -0.0013(14) 0.0037(14) 0.0068(14)
C16 0.065(2) 0.0583(18) 0.0428(15) 0.0043(14) 0.0093(13) 0.0212(15)
C17 0.0436(16) 0.0656(19) 0.0627(18) 0.0037(16) 0.0145(13) 0.0111(14)
C18 0.0388(15) 0.0498(15) 0.0577(17) 0.0009(14) 0.0061(12) 0.0017(12)
C19 0.0412(14) 0.0375(12) 0.0363(13) -0.0006(11) 0.0024(10) -0.0029(10)
C20 0.0503(16) 0.0483(15) 0.0476(15) -0.0020(13) 0.0013(12) 0.0052(12)
C21 0.071(2) 0.0600(18) 0.069(2) -0.0055(17) 0.0153(16) 0.0178(16)
C22 0.104(3) 0.0557(18) 0.0529(19) -0.0137(16) 0.0196(18) -0.0042(18)
C23 0.086(3) 0.077(2) 0.0472(18) -0.0170(17) -0.0049(16) -0.0120(19)
C24 0.0551(18) 0.0636(18) 0.0494(16) -0.0084(15) -0.0069(13) -0.0016(14)

loop_
_atom_type_symbol
_atom_type_description
_atom_type_scat_dispersion_real
_atom_type_scat_dispersion_imag
_atom_type_scat_source
C C 0.0033 0.0016 'International Tables Vol C Tables 4.2.6.8 and 6.1.1.4'
H H 0.0000 0.0000 'International Tables Vol C Tables 4.2.6.8 and 6.1.1.4'
N N 0.0061 0.0033 'International Tables Vol C Tables 4.2.6.8 and 6.1.1.4'
O O 0.0106 0.0060 'International Tables Vol C Tables 4.2.6.8 and 6.1.1.4'
S S 0.1246 0.1234 'International Tables Vol C Tables 4.2.6.8 and 6.1.1.4'

loop_
_geom_angle_atom_site_label_1
_geom_angle_atom_site_label_2
_geom_angle_atom_site_label_3
_geom_angle
O3 S1 N2 106.01(10)
O3 S1 C13 107.84(11)
O4 S1 O3 119.54(11)
O4 S1 N2 105.73(10)
O4 S1 C13 110.17(11)
N2 S1 C13 106.80(10)
O5 S2 O6 118.31(10)
O5 S2 N2 110.40(10)
O5 S2 C19 108.76(11)
O6 S2 N2 104.20(9)
O6 S2 C19 108.83(11)
N2 S2 C19 105.58(10)
C7 N1 C8 124.65(19)
C7 N1 C11 117.79(19)
C8 N1 C11 117.5(2)
S1 N2 S2 118.29(11)
C12 N2 S1 117.41(15)
C12 N2 S2 116.97(14)
C2 C1 C6 118.1(2)
C2 C1 C9 121.4(2)
C6 C1 C9 120.51(19)
C1 C2 H2 119.6
C3 C2 C1 120.8(2)
C3 C2 H2 119.6
C2 C3 H3 119.6
C2 C3 C4 120.8(3)
C4 C3 H3 119.6
C3 C4 H4 120.4
C5 C4 C3 119.2(3)
C5 C4 H4 120.4
C4 C5 H5 119.7
C4 C5 C6 120.7(2)
C6 C5 H5 119.7
C1 C6 C7 121.6(2)
C5 C6 C1 120.5(2)
C5 C6 C7 117.9(2)
O2 C7 N1 119.9(2)
O2 C7 C6 122.2(2)
N1 C7 C6 117.87(19)
O1 C8 N1 120.2(2)
O1 C8 C9 119.7(2)
N1 C8 C9 120.2(2)
C1 C9 C8 114.44(18)
C1 C9 C10 110.4(2)
C1 C9 C12 112.77(18)
C8 C9 C10 105.40(19)
C8 C9 C12 108.39(18)
C10 C9 C12 104.80(17)
C9 C10 H10A 109.5
C9 C10 H10B 109.5
C9 C10 H10C 109.5
H10A C10 H10B 109.5
H10A C10 H10C 109.5
H10B C10 H10C 109.5
N1 C11 H11A 109.5
N1 C11 H11B 109.5
N1 C11 H11C 109.5
H11A C11 H11B 109.5
H11A C11 H11C 109.5
H11B C11 H11C 109.5
N2 C12 C9 117.29(17)
N2 C12 H12A 108.0
N2 C12 H12B 108.0
C9 C12 H12A 108.0
C9 C12 H12B 108.0
H12A C12 H12B 107.2
C14 C13 S1 119.19(19)
C14 C13 C18 120.9(2)
C18 C13 S1 119.83(19)
C13 C14 H14 120.7
C13 C14 C15 118.6(3)
C15 C14 H14 120.7
C14 C15 H15 119.8
C16 C15 C14 120.4(3)
C16 C15 H15 119.8
C15 C16 H16 119.7
C17 C16 C15 120.6(3)
C17 C16 H16 119.7
C16 C17 H17 119.8
C16 C17 C18 120.4(3)
C18 C17 H17 119.8
C13 C18 H18 120.5
C17 C18 C13 119.0(3)
C17 C18 H18 120.5
C20 C19 S2 119.53(19)
C20 C19 C24 121.4(2)
C24 C19 S2 118.9(2)
C19 C20 H20 120.6
C19 C20 C21 118.8(3)
C21 C20 H20 120.6
C20 C21 H21 119.9
C20 C21 C22 120.2(3)
C22 C21 H21 119.9
C21 C22 H22 120.0
C23 C22 C21 120.0(3)
C23 C22 H22 120.0
C22 C23 H23 119.4
C22 C23 C24 121.1(3)
C24 C23 H23 119.4
C19 C24 H24 120.8
C23 C24 C19 118.4(3)
C23 C24 H24 120.8

loop_
_geom_bond_atom_site_label_1
_geom_bond_atom_site_label_2
_geom_bond_distance
S1 O3 1.4264(17)
S1 O4 1.4232(17)
S1 N2 1.6879(19)
S1 C13 1.758(2)
S2 O5 1.4283(17)
S2 O6 1.4314(17)
S2 N2 1.7067(19)
S2 C19 1.759(2)
O1 C8 1.216(3)
O2 C7 1.223(3)
N1 C7 1.379(3)
N1 C8 1.383(3)
N1 C11 1.465(3)
N2 C12 1.494(3)
C1 C2 1.392(3)
C1 C6 1.397(3)
C1 C9 1.511(3)
C2 H2 0.9300
C2 C3 1.381(4)
C3 H3 0.9300
C3 C4 1.384(4)
C4 H4 0.9300
C4 C5 1.369(4)
C5 H5 0.9300
C5 C6 1.396(3)
C6 C7 1.474(3)
C8 C9 1.523(3)
C9 C10 1.554(3)
C9 C12 1.556(3)
C10 H10A 0.9600
C10 H10B 0.9600
C10 H10C 0.9600
C11 H11A 0.9600
C11 H11B 0.9600
C11 H11C 0.9600
C12 H12A 0.9700
C12 H12B 0.9700
C13 C14 1.380(3)
C13 C18 1.394(3)
C14 H14 0.9300
C14 C15 1.390(4)
C15 H15 0.9300
C15 C16 1.370(4)
C16 H16 0.9300
C16 C17 1.370(4)
C17 H17 0.9300
C17 C18 1.375(3)
C18 H18 0.9300
C19 C20 1.379(3)
C19 C24 1.387(3)
C20 H20 0.9300
C20 C21 1.381(4)
C21 H21 0.9300
C21 C22 1.383(5)
C22 H22 0.9300
C22 C23 1.366(5)
C23 H23 0.9300
C23 C24 1.375(4)
C24 H24 0.9300

loop_
_geom_torsion_atom_site_label_1
_geom_torsion_atom_site_label_2
_geom_torsion_atom_site_label_3
_geom_torsion_atom_site_label_4
_geom_torsion
S1 N2 C12 C9 94.1(2)
S1 C13 C14 C15 -177.34(19)
S1 C13 C18 C17 178.3(2)
S2 N2 C12 C9 -116.31(18)
S2 C19 C20 C21 -176.0(2)
S2 C19 C24 C23 175.2(2)
O1 C8 C9 C1 172.4(2)
O1 C8 C9 C10 51.0(3)
O1 C8 C9 C12 -60.8(3)
O3 S1 N2 S2 151.49(12)
O3 S1 N2 C12 -59.28(17)
O3 S1 C13 C14 6.2(2)
O3 S1 C13 C18 -171.3(2)
O4 S1 N2 S2 23.63(14)
O4 S1 N2 C12 172.86(14)
O4 S1 C13 C14 138.3(2)
O4 S1 C13 C18 -39.3(2)
O5 S2 N2 S1 47.87(14)
O5 S2 N2 C12 -101.49(16)
O5 S2 C19 C20 171.79(19)
O5 S2 C19 C24 -3.3(2)
O6 S2 N2 S1 175.90(11)
O6 S2 N2 C12 26.54(17)
O6 S2 C19 C20 41.6(2)
O6 S2 C19 C24 -133.5(2)
N1 C8 C9 C1 -7.8(3)
N1 C8 C9 C10 -129.2(2)
N1 C8 C9 C12 119.0(2)
N2 S1 C13 C14 -107.4(2)
N2 S1 C13 C18 75.1(2)
N2 S2 C19 C20 -69.7(2)
N2 S2 C19 C24 115.2(2)
C1 C2 C3 C4 -0.4(4)
C1 C6 C7 O2 177.1(2)
C1 C6 C7 N1 -5.6(3)
C1 C9 C12 N2 49.2(3)
C2 C1 C6 C5 -0.8(3)
C2 C1 C6 C7 177.4(2)
C2 C1 C9 C8 -171.0(2)
C2 C1 C9 C10 -52.3(3)
C2 C1 C9 C12 64.5(3)
C2 C3 C4 C5 -0.4(4)
C3 C4 C5 C6 0.6(4)
C4 C5 C6 C1 0.1(4)
C4 C5 C6 C7 -178.2(2)
C5 C6 C7 O2 -4.6(4)
C5 C6 C7 N1 172.7(2)
C6 C1 C2 C3 1.0(4)
C6 C1 C9 C8 7.7(3)
C6 C1 C9 C10 126.4(2)
C6 C1 C9 C12 -116.8(2)
C7 N1 C8 O1 -179.0(2)
C7 N1 C8 C9 1.2(3)
C8 N1 C7 O2 -177.0(2)
C8 N1 C7 C6 5.6(3)
C8 C9 C12 N2 -78.6(2)
C9 C1 C2 C3 179.7(2)
C9 C1 C6 C5 -179.6(2)
C9 C1 C6 C7 -1.3(3)
C10 C9 C12 N2 169.3(2)
C11 N1 C7 O2 0.2(4)
C11 N1 C7 C6 -177.2(2)
C11 N1 C8 O1 3.8(4)
C11 N1 C8 C9 -176.0(2)
C13 S1 N2 S2 -93.70(13)
C13 S1 N2 C12 55.52(17)
C13 C14 C15 C16 -1.0(4)
C14 C13 C18 C17 0.8(4)
C14 C15 C16 C17 0.8(4)
C15 C16 C17 C18 0.2(4)
C16 C17 C18 C13 -1.0(4)
C18 C13 C14 C15 0.2(4)
C19 S2 N2 S1 -69.51(14)
C19 S2 N2 C12 141.13(16)
C19 C20 C21 C22 1.4(4)
C20 C19 C24 C23 0.2(4)
C20 C21 C22 C23 -0.9(5)
C21 C22 C23 C24 0.0(5)
C22 C23 C24 C19 0.3(5)
C24 C19 C20 C21 -1.1(4)
